data_4034564
loop_
_publ_author_name
'Daniels, Mathias'
'de Jong, Flip'
'Vandermeeren, Tom'
'Van Meervelt, Luc'
'Van der Auweraer, Mark'
'Dehaen, Wim'

_publ_section_title
;
 Bay-Substituted Thiaza[5]helicenes: Synthesis and Implications on
 Structural and Spectroscopic Properties.
;
_journal_issue 21
_journal_name_full 'The Journal of organic chemistry'
_journal_page_first 13528
_journal_page_last 13539
_journal_paper_doi 10.1021/acs.joc.9b01793
_journal_volume 84
_journal_year 2019
_chemical_formula_moiety 'C24 H17 N S'
_chemical_formula_sum 'C24 H17 N S'
_chemical_formula_weight 351.44
_space_group_crystal_system triclinic
_space_group_IT_number 2
_space_group_name_Hall '-P 1'
_space_group_name_H-M_alt 'P -1'
_atom_sites_solution_hydrogens geom
_atom_sites_solution_primary direct
_audit_creation_date 2018-11-02
_audit_creation_method
;
Olex2 1.2
(compiled 2018.05.29 svn.r3510 for OlexSys, GUI svn.r5506)
;
_cell_angle_alpha 73.9262(19)
_cell_angle_beta 79.3366(16)
_cell_angle_gamma 79.3046(16)
_cell_formula_units_Z 4
_cell_length_a 11.04919(18)
_cell_length_b 12.5553(3)
_cell_length_c 13.5552(3)
_cell_measurement_reflns_used 26703
_cell_measurement_temperature 294.1(2)
_cell_measurement_theta_max 27.7910
_cell_measurement_theta_min 3.0490
_cell_volume 1757.67(7)
_computing_cell_refinement 'CrysAlisPro 1.171.39.46 (Rigaku OD, 2018)'
_computing_data_collection 'CrysAlisPro 1.171.39.46 (Rigaku OD, 2018)'
_computing_data_reduction 'CrysAlisPro 1.171.39.46 (Rigaku OD, 2018)'
_computing_molecular_graphics 'Olex2 (Dolomanov et al., 2009)'
_computing_publication_material 'Olex2 (Dolomanov et al., 2009)'
_computing_structure_refinement 'ShelXL (Sheldrick, 2015)'
_computing_structure_solution 'XS (Sheldrick, 2008)'
_diffrn_ambient_temperature 294.1(2)
_diffrn_detector 'CCD plate'
_diffrn_detector_area_resol_mean 15.9631
_diffrn_detector_type Eos
_diffrn_measured_fraction_theta_full 0.999
_diffrn_measured_fraction_theta_max 0.999
_diffrn_measurement_details
;
List of Runs (angles in degrees, time in seconds):

  # Type    Start    End  Width  t~exp~   \w     \q     \k     \f   Frames
--------------------------------------------------------------------------
  1  \w    -86.00   4.00   1.00    5.00    --  -17.15 -57.00-180.00   90
  2  \w    -87.00  13.00   1.00    5.00    --  -17.15 -77.00  90.00  100
  3  \w    -39.00  52.00   1.00    5.00    --  -17.15  57.00  30.00   91
  4  \w    -39.00  52.00   1.00    5.00    --  -17.15  57.00-150.00   91
  5  \w    -86.00   4.00   1.00    5.00    --  -17.15 -57.00 -60.00   90
  6  \w    -61.00  56.00   1.00    5.00    --  -17.15  19.00   0.00  117
  7  \w    -39.00  52.00   1.00    5.00    --  -17.15  57.00  90.00   91
  8  \w    -86.00   4.00   1.00    5.00    --  -17.15 -57.00  30.00   90
  9  \w      4.00  78.00   1.00    5.00    --   18.79-128.00 -27.79   74
 10  \w      8.00  82.00   1.00    5.00    --   18.79-134.00 146.27   74
 11  \w    -20.00  25.00   1.00    5.00    --  -17.15 -99.00-150.00   45
 12  \w    -93.00 -35.00   1.00    5.00    --  -17.15-178.00  30.00   58
 13  \w    -20.00  61.00   1.00    5.00    --   18.79 -99.00-150.00   81
 14  \w    -54.00  92.00   1.00    5.00    --   18.79   0.00-180.00  146
 15  \w    -54.00  92.00   1.00    5.00    --   18.79   0.00-150.00  146
 16  \w    -54.00  92.00   1.00    5.00    --   18.79   0.00-120.00  146
 17  \w    -54.00  92.00   1.00    5.00    --   18.79   0.00 -90.00  146
 18  \w    -25.00  92.00   1.00    5.00    --   18.79  19.00 -60.00  117
 19  \w    -54.00  62.00   1.00    5.00    --   18.79   0.00 -30.00  116
 20  \w    -54.00  92.00   1.00    5.00    --   18.79   0.00 -60.00  146
;
_diffrn_measurement_device 'four-circle diffractometer'
_diffrn_measurement_device_type 'SuperNova, Single source at offset/far, Eos'
_diffrn_measurement_method '\w scans'
_diffrn_orient_matrix_type 'CrysAlisPro convention (1999,Acta A55,543-557)'
_diffrn_orient_matrix_UB_11 0.0015018000
_diffrn_orient_matrix_UB_12 -0.0487053000
_diffrn_orient_matrix_UB_13 0.0417997000
_diffrn_orient_matrix_UB_21 -0.0211132000
_diffrn_orient_matrix_UB_22 -0.0290979000
_diffrn_orient_matrix_UB_23 -0.0300561000
_diffrn_orient_matrix_UB_31 0.0625076000
_diffrn_orient_matrix_UB_32 -0.0175804000
_diffrn_orient_matrix_UB_33 -0.0193774000
_diffrn_radiation_monochromator mirror
_diffrn_radiation_probe x-ray
_diffrn_radiation_type MoK\a
_diffrn_radiation_wavelength 0.71073
_diffrn_reflns_av_R_equivalents 0.0269
_diffrn_reflns_av_unetI/netI 0.0145
_diffrn_reflns_Laue_measured_fraction_full 0.999
_diffrn_reflns_Laue_measured_fraction_max 0.999
_diffrn_reflns_limit_h_max 13
_diffrn_reflns_limit_h_min -13
_diffrn_reflns_limit_k_max 15
_diffrn_reflns_limit_k_min -15
_diffrn_reflns_limit_l_max 16
_diffrn_reflns_limit_l_min -16
_diffrn_reflns_number 72352
_diffrn_reflns_point_group_measured_fraction_full 0.999
_diffrn_reflns_point_group_measured_fraction_max 0.999
_diffrn_reflns_theta_full 25.242
_diffrn_reflns_theta_max 26.372
_diffrn_reflns_theta_min 2.424
_diffrn_source 'micro-focus sealed X-ray tube'
_diffrn_source_type 'SuperNova (Mo) X-ray Source'
_exptl_absorpt_coefficient_mu 0.191
_exptl_absorpt_correction_T_max 1.00000
_exptl_absorpt_correction_T_min 0.90481
_exptl_absorpt_correction_type multi-scan
_exptl_absorpt_process_details
;
CrysAlisPro 1.171.39.46 (Rigaku Oxford Diffraction, 2018)
Empirical absorption correction using spherical harmonics,
 implemented in SCALE3 ABSPACK scaling algorithm.
;
_exptl_crystal_colour white
_exptl_crystal_colour_primary white
_exptl_crystal_density_diffrn 1.328
_exptl_crystal_description block
_exptl_crystal_F_000 736
_exptl_crystal_size_max 0.35
_exptl_crystal_size_mid 0.3
_exptl_crystal_size_min 0.3
_refine_diff_density_max 0.343
_refine_diff_density_min -0.494
_refine_diff_density_rms 0.038
_refine_ls_extinction_method none
_refine_ls_goodness_of_fit_ref 1.044
_refine_ls_hydrogen_treatment constr
_refine_ls_matrix_type full
_refine_ls_number_parameters 471
_refine_ls_number_reflns 7170
_refine_ls_number_restraints 0
_refine_ls_restrained_S_all 1.044
_refine_ls_R_factor_all 0.0626
_refine_ls_R_factor_gt 0.0501
_refine_ls_shift/su_max 0.000
_refine_ls_shift/su_mean 0.000
_refine_ls_structure_factor_coef Fsqd
_refine_ls_weighting_details 'w=1/[\s^2^(Fo^2^)+(0.0568P)^2^+0.9082P] where P=(Fo^2^+2Fc^2^)/3'
_refine_ls_weighting_scheme calc
_refine_ls_wR_factor_gt 0.1324
_refine_ls_wR_factor_ref 0.1421
_reflns_Friedel_coverage 0.000
_reflns_number_gt 5766
_reflns_number_total 7170
_reflns_threshold_expression 'I > 2\s(I)'
_cod_data_source_file jo9b01793_si_002.cif
_cod_data_source_block 10g
_cod_original_cell_volume 1757.67(6)
_cod_database_code 4034564
_publcif_datablock.id {242aebf9-8399-4f1b-907b-5bdd9ee76270}

_shelx_shelxl_version_number 2016/4
_chemical_oxdiff_formula 'C24 H17 N1 S1'
_chemical_oxdiff_usercomment MD0209
_shelx_space_group_comment
;
The symmetry employed for this shelxl refinement is uniquely defined
by the following loop, which should always be used as a source of
symmetry information in preference to the above space-group names.
They are only intended as comments.
;
_reflns_odcompleteness_completeness 99.92
_reflns_odcompleteness_iscentric 1
_reflns_odcompleteness_theta 26.32
_olex2_refinement_description
;
1. Fixed Uiso
 At 1.2 times of:
  All C(H) groups, All C(H,H) groups
 At 1.5 times of:
  All C(H,H,H) groups
2.a Secondary CH2 refined with riding coordinates:
 C25(H25A,H25B), C51(H51A,H51B)
2.b Aromatic/amide H refined with riding coordinates:
 C4(H4), C5(H5), C6(H6), C7(H7), C12(H12), C13(H13), C14(H14), C15(H15),
 C20(H20), C21(H21), C22(H22), C23(H23), C30(H30), C31(H31), C32(H32), C33(H33),
  C38(H38), C39(H39), C40(H40), C41(H41), C46(H46), C47(H47), C48(H48), C49(H49)
2.c Idealised Me refined as rotating group:
 C26(H26A,H26B,H26C), C52(H52A,H52B,H52C)
;
_olex2_submission_special_instructions 'No special instructions were received'
_oxdiff_exptl_absorpt_empirical_details
;
Empirical correction (ABSPACK) includes:
- Absorption correction using spherical harmonics
- Frame scaling
;
_oxdiff_exptl_absorpt_empirical_full_max 1.187
_oxdiff_exptl_absorpt_empirical_full_min 0.883

loop_
_space_group_symop_operation_xyz
'x, y, z'
'-x, -y, -z'

loop_
_atom_site_label
_atom_site_type_symbol
_atom_site_fract_x
_atom_site_fract_y
_atom_site_fract_z
_atom_site_U_iso_or_equiv
_atom_site_adp_type
_atom_site_occupancy
_atom_site_site_symmetry_order
_atom_site_calc_flag
_atom_site_refinement_flags_posn
S1 S 0.85324(6) 0.54465(6) 0.44352(5) 0.0704(2) Uani 1 1 d .
S27 S 0.32489(6) -0.00422(5) 1.07801(5) 0.06615(19) Uani 1 1 d .
N10 N 0.43770(15) 0.30125(15) 0.66696(13) 0.0520(4) Uani 1 1 d .
N36 N -0.09018(17) 0.23353(16) 0.85171(14) 0.0581(5) Uani 1 1 d .
C2 C 0.73409(18) 0.46448(19) 0.50221(16) 0.0520(5) Uani 1 1 d .
C3 C 0.71968(19) 0.37033(19) 0.46937(15) 0.0517(5) Uani 1 1 d .
C4 C 0.8025(2) 0.3348(2) 0.38777(18) 0.0666(6) Uani 1 1 d .
H4 H 0.867499 0.375054 0.354096 0.080 Uiso 1 1 calc R
C5 C 0.7897(3) 0.2441(2) 0.35750(19) 0.0743(7) Uani 1 1 d .
H5 H 0.845341 0.222356 0.303766 0.089 Uiso 1 1 calc R
C6 C 0.6931(3) 0.1837(2) 0.40702(19) 0.0720(7) Uani 1 1 d .
H6 H 0.684683 0.120889 0.386566 0.086 Uiso 1 1 calc R
C7 C 0.6104(2) 0.2150(2) 0.48534(18) 0.0611(6) Uani 1 1 d .
H7 H 0.546219 0.173093 0.517101 0.073 Uiso 1 1 calc R
C8 C 0.61936(18) 0.30951(18) 0.51965(15) 0.0497(5) Uani 1 1 d .
C9 C 0.54011(17) 0.34720(17) 0.60428(15) 0.0470(4) Uani 1 1 d .
C11 C 0.39883(19) 0.35674(17) 0.74491(16) 0.0518(5) Uani 1 1 d .
C12 C 0.3022(2) 0.3365(2) 0.82750(19) 0.0645(6) Uani 1 1 d .
H12 H 0.250778 0.283738 0.832773 0.077 Uiso 1 1 calc R
C13 C 0.2857(2) 0.3966(2) 0.9001(2) 0.0718(7) Uani 1 1 d .
H13 H 0.220626 0.385944 0.954625 0.086 Uiso 1 1 calc R
C14 C 0.3643(2) 0.4734(2) 0.89392(19) 0.0686(7) Uani 1 1 d .
H14 H 0.353134 0.511137 0.945795 0.082 Uiso 1 1 calc R
C15 C 0.4587(2) 0.49447(18) 0.81194(17) 0.0585(5) Uani 1 1 d .
H15 H 0.511403 0.545325 0.809123 0.070 Uiso 1 1 calc R
C16 C 0.47467(18) 0.43903(17) 0.73313(15) 0.0490(5) Uani 1 1 d .
C17 C 0.56138(17) 0.43657(16) 0.63922(15) 0.0456(4) Uani 1 1 d .
C18 C 0.65660(17) 0.50235(17) 0.58240(15) 0.0468(4) Uani 1 1 d .
C19 C 0.68888(19) 0.60641(18) 0.59097(16) 0.0533(5) Uani 1 1 d .
C20 C 0.6268(2) 0.68276(19) 0.64781(18) 0.0613(6) Uani 1 1 d .
H20 H 0.552385 0.668633 0.690591 0.074 Uiso 1 1 calc R
C21 C 0.6747(3) 0.7789(2) 0.6412(2) 0.0780(7) Uani 1 1 d .
H21 H 0.632732 0.828754 0.679823 0.094 Uiso 1 1 calc R
C22 C 0.7861(3) 0.8015(3) 0.5767(3) 0.0888(9) Uani 1 1 d .
H22 H 0.819102 0.865237 0.574574 0.107 Uiso 1 1 calc R
C23 C 0.8472(3) 0.7313(3) 0.5167(2) 0.0825(8) Uani 1 1 d .
H23 H 0.920516 0.747391 0.473000 0.099 Uiso 1 1 calc R
C24 C 0.7977(2) 0.6351(2) 0.52211(19) 0.0639(6) Uani 1 1 d .
C25 C 0.3842(2) 0.2047(2) 0.66501(19) 0.0640(6) Uani 1 1 d .
H25A H 0.386475 0.203041 0.593555 0.077 Uiso 1 1 calc R
H25B H 0.297836 0.211734 0.696588 0.077 Uiso 1 1 calc R
C26 C 0.4532(3) 0.0960(2) 0.7220(2) 0.0902(9) Uani 1 1 d .
H26A H 0.539542 0.090264 0.692951 0.135 Uiso 1 1 calc GR
H26B H 0.418519 0.034185 0.715172 0.135 Uiso 1 1 calc GR
H26C H 0.445311 0.094667 0.794048 0.135 Uiso 1 1 calc GR
C28 C 0.19676(18) 0.07272(16) 1.02009(15) 0.0473(4) Uani 1 1 d .
C29 C 0.12576(19) 0.16681(17) 1.05261(15) 0.0483(5) Uani 1 1 d .
C30 C 0.1515(2) 0.2002(2) 1.13682(17) 0.0610(6) Uani 1 1 d .
H30 H 0.216413 0.159192 1.172344 0.073 Uiso 1 1 calc R
C31 C 0.0842(2) 0.2905(2) 1.16756(18) 0.0654(6) Uani 1 1 d .
H31 H 0.102594 0.310526 1.223683 0.079 Uiso 1 1 calc R
C32 C -0.0117(2) 0.3523(2) 1.11469(18) 0.0660(6) Uani 1 1 d .
H32 H -0.056943 0.415137 1.134535 0.079 Uiso 1 1 calc R
C33 C -0.0409(2) 0.3220(2) 1.03331(18) 0.0623(6) Uani 1 1 d .
H33 H -0.106307 0.364733 0.999284 0.075 Uiso 1 1 calc R
C34 C 0.02508(18) 0.22809(17) 0.99946(15) 0.0480(5) Uani 1 1 d .
C35 C 0.00233(18) 0.18930(17) 0.91473(15) 0.0478(4) Uani 1 1 d .
C37 C -0.07440(19) 0.17418(18) 0.77795(16) 0.0523(5) Uani 1 1 d .
C38 C -0.1449(2) 0.1905(2) 0.69810(18) 0.0651(6) Uani 1 1 d .
H38 H -0.211640 0.247890 0.689166 0.078 Uiso 1 1 calc R
C39 C -0.1141(2) 0.1209(2) 0.63389(19) 0.0684(6) Uani 1 1 d .
H39 H -0.161744 0.129099 0.581743 0.082 Uiso 1 1 calc R
C40 C -0.0130(3) 0.0382(2) 0.6451(2) 0.0820(8) Uani 1 1 d .
H40 H 0.007334 -0.008181 0.599757 0.098 Uiso 1 1 calc R
C41 C 0.0586(3) 0.0230(2) 0.7225(2) 0.0748(7) Uani 1 1 d .
H41 H 0.128429 -0.031499 0.727277 0.090 Uiso 1 1 calc R
C42 C 0.02691(18) 0.08878(16) 0.79350(15) 0.0464(4) Uani 1 1 d .
C43 C 0.07501(17) 0.09744(16) 0.88319(14) 0.0429(4) Uani 1 1 d .
C44 C 0.17379(17) 0.03413(15) 0.93979(14) 0.0425(4) Uani 1 1 d .
C45 C 0.26021(18) -0.06630(16) 0.92883(15) 0.0479(5) Uani 1 1 d .
C46 C 0.2660(3) -0.1396(2) 0.8667(2) 0.0711(7) Uani 1 1 d .
H46 H 0.205111 -0.128393 0.824395 0.085 Uiso 1 1 calc R
C47 C 0.3604(3) -0.2279(2) 0.8670(2) 0.0843(8) Uani 1 1 d .
H47 H 0.363435 -0.274659 0.823721 0.101 Uiso 1 1 calc R
C48 C 0.4504(3) -0.2483(2) 0.9305(2) 0.0791(8) Uani 1 1 d .
H48 H 0.515798 -0.306340 0.927530 0.095 Uiso 1 1 calc R
C49 C 0.4442(2) -0.1839(2) 0.9973(2) 0.0713(7) Uani 1 1 d .
H49 H 0.502555 -0.199668 1.042688 0.086 Uiso 1 1 calc R
C50 C 0.3488(2) -0.09342(18) 0.99720(18) 0.0570(5) Uani 1 1 d .
C51 C -0.1888(2) 0.3285(2) 0.8534(2) 0.0732(7) Uani 1 1 d .
H51A H -0.219616 0.330932 0.924668 0.088 Uiso 1 1 calc R
H51B H -0.257244 0.319028 0.822492 0.088 Uiso 1 1 calc R
C52 C -0.1424(4) 0.4356(3) 0.7956(3) 0.1008(10) Uani 1 1 d .
H52A H -0.120140 0.436534 0.723455 0.151 Uiso 1 1 calc GR
H52B H -0.070665 0.442372 0.822750 0.151 Uiso 1 1 calc GR
H52C H -0.206427 0.497130 0.803086 0.151 Uiso 1 1 calc GR

loop_
_atom_site_aniso_label
_atom_site_aniso_U_11
_atom_site_aniso_U_22
_atom_site_aniso_U_33
_atom_site_aniso_U_23
_atom_site_aniso_U_13
_atom_site_aniso_U_12
S1 0.0470(3) 0.0912(5) 0.0681(4) -0.0100(3) 0.0014(3) -0.0224(3)
S27 0.0651(4) 0.0627(4) 0.0775(4) -0.0144(3) -0.0380(3) -0.0033(3)
N10 0.0431(9) 0.0574(10) 0.0494(9) -0.0040(8) -0.0032(7) -0.0096(8)
N36 0.0502(10) 0.0675(12) 0.0545(10) -0.0161(9) -0.0174(8) 0.0079(8)
C2 0.0371(10) 0.0638(13) 0.0458(11) 0.0006(9) -0.0064(8) -0.0054(9)
C3 0.0442(11) 0.0628(13) 0.0418(10) -0.0048(9) -0.0086(8) -0.0017(9)
C4 0.0579(14) 0.0834(17) 0.0521(13) -0.0137(12) 0.0030(10) -0.0102(12)
C5 0.0747(17) 0.0937(19) 0.0547(14) -0.0286(13) 0.0007(12) -0.0065(14)
C6 0.0764(17) 0.0855(18) 0.0603(14) -0.0292(13) -0.0101(12) -0.0098(14)
C7 0.0581(13) 0.0731(15) 0.0542(12) -0.0166(11) -0.0114(10) -0.0099(11)
C8 0.0426(10) 0.0601(12) 0.0414(10) -0.0051(9) -0.0115(8) -0.0012(9)
C9 0.0383(10) 0.0520(11) 0.0438(10) -0.0010(8) -0.0090(8) -0.0033(8)
C11 0.0437(11) 0.0520(11) 0.0501(11) -0.0013(9) -0.0034(9) -0.0033(9)
C12 0.0543(13) 0.0631(14) 0.0630(14) -0.0024(11) 0.0067(11) -0.0113(11)
C13 0.0639(15) 0.0657(15) 0.0645(15) -0.0040(12) 0.0196(12) -0.0034(12)
C14 0.0763(16) 0.0567(13) 0.0593(14) -0.0132(11) 0.0092(12) 0.0036(12)
C15 0.0595(13) 0.0497(12) 0.0577(13) -0.0084(10) -0.0011(10) -0.0012(10)
C16 0.0414(10) 0.0469(11) 0.0479(11) -0.0013(8) -0.0039(8) 0.0019(8)
C17 0.0369(10) 0.0485(10) 0.0444(10) -0.0025(8) -0.0085(8) 0.0004(8)
C18 0.0375(10) 0.0521(11) 0.0449(10) -0.0017(8) -0.0105(8) -0.0027(8)
C19 0.0457(11) 0.0575(12) 0.0528(12) -0.0003(10) -0.0173(9) -0.0084(9)
C20 0.0639(14) 0.0557(13) 0.0623(14) -0.0047(11) -0.0171(11) -0.0104(11)
C21 0.094(2) 0.0667(16) 0.0791(18) -0.0136(13) -0.0248(15) -0.0198(14)
C22 0.099(2) 0.083(2) 0.096(2) -0.0107(17) -0.0289(18) -0.0456(18)
C23 0.0727(17) 0.094(2) 0.0857(19) -0.0080(16) -0.0177(15) -0.0408(16)
C24 0.0507(12) 0.0730(15) 0.0646(14) 0.0020(11) -0.0180(10) -0.0199(11)
C25 0.0567(13) 0.0724(15) 0.0638(14) -0.0120(12) -0.0046(11) -0.0231(11)
C26 0.122(3) 0.0604(16) 0.0815(19) 0.0021(14) -0.0200(18) -0.0202(16)
C28 0.0446(11) 0.0484(11) 0.0472(10) -0.0029(8) -0.0106(8) -0.0124(8)
C29 0.0504(11) 0.0523(11) 0.0414(10) -0.0059(8) -0.0046(8) -0.0161(9)
C30 0.0703(15) 0.0640(14) 0.0513(12) -0.0109(10) -0.0174(11) -0.0125(11)
C31 0.0813(17) 0.0724(15) 0.0474(12) -0.0189(11) -0.0085(11) -0.0176(13)
C32 0.0707(16) 0.0719(15) 0.0556(13) -0.0246(12) -0.0013(11) -0.0053(12)
C33 0.0590(13) 0.0706(15) 0.0558(13) -0.0199(11) -0.0086(10) 0.0014(11)
C34 0.0448(11) 0.0547(11) 0.0417(10) -0.0089(9) -0.0018(8) -0.0094(9)
C35 0.0425(10) 0.0552(11) 0.0428(10) -0.0078(9) -0.0073(8) -0.0050(9)
C37 0.0490(11) 0.0596(12) 0.0460(11) -0.0065(9) -0.0118(9) -0.0072(9)
C38 0.0585(14) 0.0756(16) 0.0596(14) -0.0101(12) -0.0248(11) 0.0002(11)
C39 0.0739(16) 0.0776(16) 0.0593(14) -0.0105(12) -0.0312(12) -0.0131(13)
C40 0.110(2) 0.0711(16) 0.0793(18) -0.0292(14) -0.0486(17) 0.0011(15)
C41 0.0944(19) 0.0604(14) 0.0782(17) -0.0240(13) -0.0450(15) 0.0102(13)
C42 0.0463(11) 0.0480(10) 0.0436(10) -0.0037(8) -0.0106(8) -0.0117(8)
C43 0.0403(10) 0.0457(10) 0.0404(9) -0.0039(8) -0.0061(8) -0.0106(8)
C44 0.0398(10) 0.0433(10) 0.0421(10) -0.0018(8) -0.0070(8) -0.0126(8)
C45 0.0447(11) 0.0455(10) 0.0494(11) -0.0019(8) -0.0083(8) -0.0094(8)
C46 0.0793(17) 0.0663(15) 0.0693(15) -0.0233(12) -0.0265(13) 0.0114(13)
C47 0.099(2) 0.0703(17) 0.0825(18) -0.0282(14) -0.0318(16) 0.0237(15)
C48 0.0698(17) 0.0635(15) 0.096(2) -0.0167(14) -0.0194(15) 0.0132(13)
C49 0.0578(14) 0.0616(14) 0.0907(18) -0.0062(13) -0.0316(13) 0.0020(11)
C50 0.0515(12) 0.0499(11) 0.0677(14) -0.0040(10) -0.0179(10) -0.0094(9)
C51 0.0588(15) 0.0834(18) 0.0779(17) -0.0260(14) -0.0232(12) 0.0110(13)
C52 0.133(3) 0.0730(19) 0.094(2) -0.0132(17) -0.041(2) 0.0024(19)

loop_
_atom_type_symbol
_atom_type_description
_atom_type_scat_dispersion_real
_atom_type_scat_dispersion_imag
_atom_type_scat_source
C C 0.0033 0.0016 'International Tables Vol C Tables 4.2.6.8 and 6.1.1.4'
H H 0.0000 0.0000 'International Tables Vol C Tables 4.2.6.8 and 6.1.1.4'
N N 0.0061 0.0033 'International Tables Vol C Tables 4.2.6.8 and 6.1.1.4'
S S 0.1246 0.1234 'International Tables Vol C Tables 4.2.6.8 and 6.1.1.4'

loop_
_geom_angle_atom_site_label_1
_geom_angle_atom_site_label_2
_geom_angle_atom_site_label_3
_geom_angle
C24 S1 C2 90.90(11)
C50 S27 C28 91.05(10)
C9 N10 C25 129.68(19)
C11 N10 C9 107.71(17)
C11 N10 C25 122.24(18)
C35 N36 C51 130.1(2)
C37 N36 C35 108.50(17)
C37 N36 C51 121.41(18)
C3 C2 S1 122.08(16)
C18 C2 S1 113.55(17)
C18 C2 C3 124.36(19)
C2 C3 C8 119.21(19)
C4 C3 C2 121.9(2)
C4 C3 C8 118.9(2)
C3 C4 H4 119.1
C5 C4 C3 121.8(2)
C5 C4 H4 119.1
C4 C5 H5 120.2
C4 C5 C6 119.6(2)
C6 C5 H5 120.2
C5 C6 H6 119.6
C7 C6 C5 120.9(3)
C7 C6 H6 119.6
C6 C7 H7 119.1
C6 C7 C8 121.8(2)
C8 C7 H7 119.1
C3 C8 C9 116.61(19)
C7 C8 C3 117.0(2)
C7 C8 C9 126.3(2)
N10 C9 C8 127.88(19)
N10 C9 C17 109.22(18)
C17 C9 C8 122.83(18)
N10 C11 C12 127.9(2)
N10 C11 C16 110.00(17)
C12 C11 C16 122.0(2)
C11 C12 H12 121.0
C13 C12 C11 118.0(2)
C13 C12 H12 121.0
C12 C13 H13 119.4
C12 C13 C14 121.2(2)
C14 C13 H13 119.4
C13 C14 H14 119.5
C15 C14 C13 120.9(2)
C15 C14 H14 119.5
C14 C15 H15 120.2
C14 C15 C16 119.7(2)
C16 C15 H15 120.2
C11 C16 C17 106.10(19)
C15 C16 C11 117.95(19)
C15 C16 C17 135.7(2)
C9 C17 C16 106.72(17)
C9 C17 C18 119.54(18)
C18 C17 C16 133.7(2)
C2 C18 C17 116.97(19)
C2 C18 C19 111.08(18)
C17 C18 C19 131.94(19)
C20 C19 C18 131.2(2)
C20 C19 C24 117.4(2)
C24 C19 C18 111.2(2)
C19 C20 H20 119.6
C21 C20 C19 120.8(2)
C21 C20 H20 119.6
C20 C21 H21 119.9
C20 C21 C22 120.2(3)
C22 C21 H21 119.9
C21 C22 H22 119.6
C23 C22 C21 120.9(3)
C23 C22 H22 119.6
C22 C23 H23 120.6
C22 C23 C24 118.9(3)
C24 C23 H23 120.6
C19 C24 S1 113.02(18)
C23 C24 S1 125.2(2)
C23 C24 C19 121.7(3)
N10 C25 H25A 109.2
N10 C25 H25B 109.2
N10 C25 C26 112.0(2)
H25A C25 H25B 107.9
C26 C25 H25A 109.2
C26 C25 H25B 109.2
C25 C26 H26A 109.5
C25 C26 H26B 109.5
C25 C26 H26C 109.5
H26A C26 H26B 109.5
H26A C26 H26C 109.5
H26B C26 H26C 109.5
C29 C28 S27 122.03(15)
C44 C28 S27 113.50(15)
C44 C28 C29 124.46(18)
C30 C29 C28 121.9(2)
C30 C29 C34 119.1(2)
C34 C29 C28 119.01(18)
C29 C30 H30 119.0
C31 C30 C29 121.9(2)
C31 C30 H30 119.0
C30 C31 H31 120.3
C30 C31 C32 119.4(2)
C32 C31 H31 120.3
C31 C32 H32 119.7
C33 C32 C31 120.6(2)
C33 C32 H32 119.7
C32 C33 H33 119.0
C32 C33 C34 122.1(2)
C34 C33 H33 119.0
C29 C34 C35 116.64(18)
C33 C34 C29 116.84(19)
C33 C34 C35 126.5(2)
N36 C35 C34 127.82(19)
N36 C35 C43 108.99(17)
C43 C35 C34 123.19(18)
N36 C37 C38 128.1(2)
N36 C37 C42 109.65(17)
C38 C37 C42 122.2(2)
C37 C38 H38 120.7
C39 C38 C37 118.6(2)
C39 C38 H38 120.7
C38 C39 H39 119.6
C38 C39 C40 120.7(2)
C40 C39 H39 119.6
C39 C40 H40 119.5
C39 C40 C41 121.0(3)
C41 C40 H40 119.5
C40 C41 H41 119.8
C40 C41 C42 120.3(2)
C42 C41 H41 119.8
C37 C42 C43 106.26(18)
C41 C42 C37 116.99(19)
C41 C42 C43 136.7(2)
C35 C43 C42 106.54(17)
C35 C43 C44 119.50(17)
C44 C43 C42 133.96(18)
C28 C44 C43 117.09(18)
C28 C44 C45 110.79(17)
C43 C44 C45 132.11(18)
C46 C45 C44 131.54(19)
C46 C45 C50 116.5(2)
C50 C45 C44 111.92(19)
C45 C46 H46 119.5
C47 C46 C45 121.1(2)
C47 C46 H46 119.5
C46 C47 H47 119.6
C46 C47 C48 120.9(3)
C48 C47 H47 119.6
C47 C48 H48 119.9
C49 C48 C47 120.3(2)
C49 C48 H48 119.9
C48 C49 H49 120.4
C48 C49 C50 119.2(2)
C50 C49 H49 120.4
C45 C50 S27 112.60(17)
C49 C50 S27 125.51(19)
C49 C50 C45 121.9(2)
N36 C51 H51A 109.4
N36 C51 H51B 109.4
N36 C51 C52 111.0(2)
H51A C51 H51B 108.0
C52 C51 H51A 109.4
C52 C51 H51B 109.4
C51 C52 H52A 109.5
C51 C52 H52B 109.5
C51 C52 H52C 109.5
H52A C52 H52B 109.5
H52A C52 H52C 109.5
H52B C52 H52C 109.5

loop_
_geom_bond_atom_site_label_1
_geom_bond_atom_site_label_2
_geom_bond_distance
S1 C2 1.743(2)
S1 C24 1.724(3)
S27 C28 1.743(2)
S27 C50 1.728(2)
N10 C9 1.397(2)
N10 C11 1.384(3)
N10 C25 1.453(3)
N36 C35 1.390(3)
N36 C37 1.373(3)
N36 C51 1.460(3)
C2 C3 1.417(3)
C2 C18 1.390(3)
C3 C4 1.417(3)
C3 C8 1.422(3)
C4 H4 0.9300
C4 C5 1.352(4)
C5 H5 0.9300
C5 C6 1.385(4)
C6 H6 0.9300
C6 C7 1.362(3)
C7 H7 0.9300
C7 C8 1.414(3)
C8 C9 1.443(3)
C9 C17 1.404(3)
C11 C12 1.400(3)
C11 C16 1.406(3)
C12 H12 0.9300
C12 C13 1.365(4)
C13 H13 0.9300
C13 C14 1.390(4)
C14 H14 0.9300
C14 C15 1.380(3)
C15 H15 0.9300
C15 C16 1.397(3)
C16 C17 1.449(3)
C17 C18 1.433(3)
C18 C19 1.456(3)
C19 C20 1.397(3)
C19 C24 1.416(3)
C20 H20 0.9300
C20 C21 1.380(3)
C21 H21 0.9300
C21 C22 1.398(4)
C22 H22 0.9300
C22 C23 1.366(4)
C23 H23 0.9300
C23 C24 1.394(4)
C25 H25A 0.9700
C25 H25B 0.9700
C25 C26 1.512(4)
C26 H26A 0.9600
C26 H26B 0.9600
C26 H26C 0.9600
C28 C29 1.422(3)
C28 C44 1.387(3)
C29 C30 1.410(3)
C29 C34 1.421(3)
C30 H30 0.9300
C30 C31 1.359(3)
C31 H31 0.9300
C31 C32 1.381(4)
C32 H32 0.9300
C32 C33 1.369(3)
C33 H33 0.9300
C33 C34 1.411(3)
C34 C35 1.443(3)
C35 C43 1.400(3)
C37 C38 1.397(3)
C37 C42 1.401(3)
C38 H38 0.9300
C38 C39 1.356(4)
C39 H39 0.9300
C39 C40 1.376(4)
C40 H40 0.9300
C40 C41 1.380(3)
C41 H41 0.9300
C41 C42 1.393(3)
C42 C43 1.451(3)
C43 C44 1.436(3)
C44 C45 1.459(3)
C45 C46 1.395(3)
C45 C50 1.404(3)
C46 H46 0.9300
C46 C47 1.373(3)
C47 H47 0.9300
C47 C48 1.378(4)
C48 H48 0.9300
C48 C49 1.357(4)
C49 H49 0.9300
C49 C50 1.398(3)
C51 H51A 0.9700
C51 H51B 0.9700
C51 C52 1.486(4)
C52 H52A 0.9600
C52 H52B 0.9600
C52 H52C 0.9600

loop_
_geom_torsion_atom_site_label_1
_geom_torsion_atom_site_label_2
_geom_torsion_atom_site_label_3
_geom_torsion_atom_site_label_4
_geom_torsion
S1 C2 C3 C4 0.9(3)
S1 C2 C3 C8 -179.11(15)
S1 C2 C18 C17 -175.92(14)
S1 C2 C18 C19 5.0(2)
S27 C28 C29 C30 -3.0(3)
S27 C28 C29 C34 177.80(14)
S27 C28 C44 C43 -175.88(13)
S27 C28 C44 C45 3.3(2)
N10 C9 C17 C16 5.1(2)
N10 C9 C17 C18 -175.57(16)
N10 C11 C12 C13 175.4(2)
N10 C11 C16 C15 -172.47(18)
N10 C11 C16 C17 2.7(2)
N36 C35 C43 C42 2.5(2)
N36 C35 C43 C44 -177.19(17)
N36 C37 C38 C39 -179.2(2)
N36 C37 C42 C41 -177.7(2)
N36 C37 C42 C43 0.2(2)
C2 S1 C24 C19 -1.00(17)
C2 S1 C24 C23 -177.2(2)
C2 C3 C4 C5 179.1(2)
C2 C3 C8 C7 -178.85(18)
C2 C3 C8 C9 -1.8(3)
C2 C18 C19 C20 168.9(2)
C2 C18 C19 C24 -5.7(2)
C3 C2 C18 C17 4.3(3)
C3 C2 C18 C19 -174.78(18)
C3 C4 C5 C6 0.1(4)
C3 C8 C9 N10 -178.76(18)
C3 C8 C9 C17 -2.2(3)
C4 C3 C8 C7 1.1(3)
C4 C3 C8 C9 178.17(18)
C4 C5 C6 C7 0.5(4)
C5 C6 C7 C8 -0.2(4)
C6 C7 C8 C3 -0.6(3)
C6 C7 C8 C9 -177.3(2)
C7 C8 C9 N10 -2.0(3)
C7 C8 C9 C17 174.53(19)
C8 C3 C4 C5 -0.9(3)
C8 C9 C17 C16 -171.98(17)
C8 C9 C17 C18 7.3(3)
C9 N10 C11 C12 -177.7(2)
C9 N10 C11 C16 0.4(2)
C9 N10 C25 C26 82.1(3)
C9 C17 C18 C2 -8.1(3)
C9 C17 C18 C19 170.77(19)
C11 N10 C9 C8 173.43(18)
C11 N10 C9 C17 -3.5(2)
C11 N10 C25 C26 -89.9(3)
C11 C12 C13 C14 -1.7(4)
C11 C16 C17 C9 -4.8(2)
C11 C16 C17 C18 176.1(2)
C12 C11 C16 C15 5.7(3)
C12 C11 C16 C17 -179.06(19)
C12 C13 C14 C15 2.5(4)
C13 C14 C15 C16 0.9(4)
C14 C15 C16 C11 -4.8(3)
C14 C15 C16 C17 -178.2(2)
C15 C16 C17 C9 169.2(2)
C15 C16 C17 C18 -10.0(4)
C16 C11 C12 C13 -2.5(3)
C16 C17 C18 C2 171.0(2)
C16 C17 C18 C19 -10.2(4)
C17 C18 C19 C20 -10.0(4)
C17 C18 C19 C24 175.5(2)
C18 C2 C3 C4 -179.3(2)
C18 C2 C3 C8 0.7(3)
C18 C19 C20 C21 -178.1(2)
C18 C19 C24 S1 4.0(2)
C18 C19 C24 C23 -179.7(2)
C19 C20 C21 C22 0.4(4)
C20 C19 C24 S1 -171.40(16)
C20 C19 C24 C23 5.0(3)
C20 C21 C22 C23 2.2(4)
C21 C22 C23 C24 -1.1(4)
C22 C23 C24 S1 173.4(2)
C22 C23 C24 C19 -2.5(4)
C24 S1 C2 C3 177.40(18)
C24 S1 C2 C18 -2.39(16)
C24 C19 C20 C21 -3.9(3)
C25 N10 C9 C8 0.5(3)
C25 N10 C9 C17 -176.4(2)
C25 N10 C11 C12 -4.1(3)
C25 N10 C11 C16 173.96(19)
C28 S27 C50 C45 -0.90(17)
C28 S27 C50 C49 179.3(2)
C28 C29 C30 C31 179.6(2)
C28 C29 C34 C33 -178.77(19)
C28 C29 C34 C35 -0.1(3)
C28 C44 C45 C46 173.3(2)
C28 C44 C45 C50 -3.9(2)
C29 C28 C44 C43 3.1(3)
C29 C28 C44 C45 -177.75(17)
C29 C30 C31 C32 -0.5(4)
C29 C34 C35 N36 179.34(19)
C29 C34 C35 C43 -1.0(3)
C30 C29 C34 C33 2.0(3)
C30 C29 C34 C35 -179.32(18)
C30 C31 C32 C33 1.3(4)
C31 C32 C33 C34 -0.5(4)
C32 C33 C34 C29 -1.2(3)
C32 C33 C34 C35 -179.8(2)
C33 C34 C35 N36 -2.1(4)
C33 C34 C35 C43 177.5(2)
C34 C29 C30 C31 -1.2(3)
C34 C35 C43 C42 -177.20(17)
C34 C35 C43 C44 3.1(3)
C35 N36 C37 C38 -179.2(2)
C35 N36 C37 C42 1.4(2)
C35 N36 C51 C52 83.9(3)
C35 C43 C44 C28 -4.0(3)
C35 C43 C44 C45 177.06(19)
C37 N36 C35 C34 177.24(19)
C37 N36 C35 C43 -2.4(2)
C37 N36 C51 C52 -93.7(3)
C37 C38 C39 C40 -2.1(4)
C37 C42 C43 C35 -1.6(2)
C37 C42 C43 C44 178.0(2)
C38 C37 C42 C41 2.9(3)
C38 C37 C42 C43 -179.3(2)
C38 C39 C40 C41 0.8(5)
C39 C40 C41 C42 2.4(5)
C40 C41 C42 C37 -4.1(4)
C40 C41 C42 C43 178.9(2)
C41 C42 C43 C35 175.6(3)
C41 C42 C43 C44 -4.8(4)
C42 C37 C38 C39 0.2(4)
C42 C43 C44 C28 176.45(19)
C42 C43 C44 C45 -2.5(3)
C43 C44 C45 C46 -7.7(4)
C43 C44 C45 C50 175.07(19)
C44 C28 C29 C30 178.17(19)
C44 C28 C29 C34 -1.1(3)
C44 C45 C46 C47 177.6(2)
C44 C45 C50 S27 2.9(2)
C44 C45 C50 C49 -177.3(2)
C45 C46 C47 C48 1.5(5)
C46 C45 C50 S27 -174.76(18)
C46 C45 C50 C49 5.0(3)
C46 C47 C48 C49 2.9(5)
C47 C48 C49 C50 -3.2(4)
C48 C49 C50 S27 178.9(2)
C48 C49 C50 C45 -0.9(4)
C50 S27 C28 C29 179.57(17)
C50 S27 C28 C44 -1.45(16)
C50 C45 C46 C47 -5.3(4)
C51 N36 C35 C34 -0.6(4)
C51 N36 C35 C43 179.8(2)
C51 N36 C37 C38 -1.2(4)
C51 N36 C37 C42 179.4(2)

loop_
_publcif_info_datablock.id
_publcif_info_datablock.publ_exptl
_publcif_info_datablock.publ_geom
_publcif_info_datablock.structure
{242aebf9-8399-4f1b-907b-5bdd9ee76270} y y y

_cod_duplicate_entry 4034558
